data_4000744
loop_
_publ_author_name
'Jin, Geng Bang'
'Choi, Eun Sang'
'Guertin, Robert P.'
'Booth, Corwin H.'
'Albrecht-Schmitt, Thomas E.'

_publ_section_title
;
 Syntheses, Structure, Magnetism, and Optical Properties of the Ordered
 Interlanthanide Copper Chalcogenides Ln2YbCuQ5(Ln = La, Ce, Pr, Nd, Sm; Q
 = S, Se): Evidence for Unusual Magnetic Ordering in Sm2YbCuS5
;
_journal_issue 5
_journal_name_full 'Chemistry of Materials'
_journal_page_first 1306
_journal_paper_doi 10.1021/cm103347u
_journal_volume 23
_journal_year 2011
_chemical_formula_moiety 'La2 Yb Cu S5'
_chemical_formula_sum 'Cu La2 S5 Yb'
_chemical_formula_weight 674.70
_chemical_name_common 'lanthanum ytterbium copper sulfide'
_chemical_name_systematic
; 
 ? 
;
_space_group_IT_number 62
_symmetry_cell_setting orthorhombic
_symmetry_space_group_name_Hall '-P 2ac 2n'
_symmetry_space_group_name_H-M 'P n m a'
_atom_sites_solution_hydrogens geom
_atom_sites_solution_primary direct
_atom_sites_solution_secondary difmap
_audit_creation_method SHELXL-97
_cell_angle_alpha 90.00
_cell_angle_beta 90.00
_cell_angle_gamma 90.00
_cell_formula_units_Z 4
_cell_length_a 11.615(4)
_cell_length_b 3.9662(13)
_cell_length_c 16.923(6)
_cell_measurement_reflns_used 6722
_cell_measurement_temperature 193(2)
_cell_measurement_theta_max 28.36
_cell_measurement_theta_min 2.13
_cell_volume 779.6(5)
_computing_cell_refinement 'SMART SAINT'
_computing_data_collection SMART
_computing_data_reduction SAINT
_computing_molecular_graphics 'SHELXP-97 (Sheldrick, 1997)'
_computing_publication_material 'SHELCIF-97 (Sheldrick, 2000)'
_computing_structure_refinement 'SHELXL-97 (Sheldrick, 1997)'
_computing_structure_solution 'SHELXS-97 (Sheldrick, 1990)'
_diffrn_ambient_temperature 193(2)
_diffrn_detector_area_resol_mean 0
_diffrn_measured_fraction_theta_full 0.996
_diffrn_measured_fraction_theta_max 0.996
_diffrn_measurement_device_type 'Bruker APEX'
_diffrn_measurement_method '0.3 wide w/ exposures'
_diffrn_radiation_monochromator graphite
_diffrn_radiation_source 'fine-focus sealed tube'
_diffrn_radiation_type MoK\a
_diffrn_radiation_wavelength 0.71073
_diffrn_reflns_av_R_equivalents 0.0431
_diffrn_reflns_av_sigmaI/netI 0.0327
_diffrn_reflns_limit_h_max 15
_diffrn_reflns_limit_h_min -15
_diffrn_reflns_limit_k_max 5
_diffrn_reflns_limit_k_min -5
_diffrn_reflns_limit_l_max 20
_diffrn_reflns_limit_l_min -22
_diffrn_reflns_number 6431
_diffrn_reflns_theta_full 28.36
_diffrn_reflns_theta_max 28.36
_diffrn_reflns_theta_min 2.13
_diffrn_standards_decay_% 0
_diffrn_standards_interval_count na
_diffrn_standards_interval_time na
_diffrn_standards_number na
_exptl_absorpt_coefficient_mu 26.547
_exptl_absorpt_correction_T_max 0.57006
_exptl_absorpt_correction_T_min 0.13150
_exptl_absorpt_correction_type numerical
_exptl_absorpt_process_details SADABS
_exptl_crystal_colour black
_exptl_crystal_density_diffrn 5.748
_exptl_crystal_density_meas ?
_exptl_crystal_density_method 'not measured'
_exptl_crystal_description prism
_exptl_crystal_F_000 1172
_exptl_crystal_size_max 0.400
_exptl_crystal_size_mid 0.036
_exptl_crystal_size_min 0.020
_refine_diff_density_max 1.629
_refine_diff_density_min -1.976
_refine_diff_density_rms 0.405
_refine_ls_extinction_coef 0.00061(12)
_refine_ls_extinction_expression Fc^*^=kFc[1+0.001xFc^2^\l^3^/sin(2\q)]^-1/4^
_refine_ls_extinction_method SHELXL
_refine_ls_goodness_of_fit_ref 1.073
_refine_ls_hydrogen_treatment mixed
_refine_ls_matrix_type full
_refine_ls_number_parameters 62
_refine_ls_number_reflns 1108
_refine_ls_number_restraints 0
_refine_ls_restrained_S_all 1.073
_refine_ls_R_factor_all 0.0286
_refine_ls_R_factor_gt 0.0261
_refine_ls_shift/su_max 0.001
_refine_ls_shift/su_mean 0.000
_refine_ls_structure_factor_coef Fsqd
_refine_ls_weighting_details 'calc w=1/[\s^2^(Fo^2^)+(0.0210P)^2^+12.0359P] where P=(Fo^2^+2Fc^2^)/3'
_refine_ls_weighting_scheme calc
_refine_ls_wR_factor_gt 0.0617
_refine_ls_wR_factor_ref 0.0628
_reflns_number_gt 1031
_reflns_number_total 1108
_reflns_threshold_expression >2sigma(I)
_cod_data_source_file cm103347u_si_001.cif
_cod_data_source_block face
_cod_depositor_comments
;
The following automatic conversions were performed:

'_exptl_crystal_density_meas' value 'nm' was changed to '?' - the
value is perceived as not measured.

Automatic conversion script
Id: cif_fix_values 3008 2015-01-20 13:52:24Z robertas 
;
_cod_original_sg_symbol_H-M Pnma
_cod_database_code 4000744

loop_
_symmetry_equiv_pos_as_xyz
'x, y, z'
'-x+1/2, -y, z+1/2'
'-x, y+1/2, -z'
'x+1/2, -y+1/2, -z+1/2'
'-x, -y, -z'
'x-1/2, y, -z-1/2'
'x, -y-1/2, z'
'-x-1/2, y-1/2, z-1/2'

loop_
_atom_site_label
_atom_site_type_symbol
_atom_site_fract_x
_atom_site_fract_y
_atom_site_fract_z
_atom_site_U_iso_or_equiv
_atom_site_adp_type
_atom_site_occupancy
_atom_site_symmetry_multiplicity
_atom_site_calc_flag
_atom_site_refinement_flags
La1 La 0.97977(4) -0.2500 0.82545(3) 0.00691(14) Uani 1 2 d S
La2 La 0.86754(4) 0.2500 0.40038(3) 0.00686(14) Uani 1 2 d S
Yb1 Yb 0.80240(3) 0.2500 0.63683(2) 0.01060(13) Uani 1 2 d S
Cu1 Cu 0.6657(2) -0.2500 0.51632(13) 0.0144(4) Uani 0.54 2 d SP
Cu2 Cu 0.5960(3) -0.2500 0.50288(17) 0.0177(6) Uani 0.46 2 d SP
S1 S 1.01210(17) 0.2500 0.69895(13) 0.0066(4) Uani 1 2 d S
S2 S 0.81356(17) -0.7500 0.88370(13) 0.0072(4) Uani 1 2 d S
S3 S 0.88403(18) -0.2500 0.53444(13) 0.0104(4) Uani 1 2 d S
S4 S 0.59555(18) 0.2500 0.57265(13) 0.0084(4) Uani 1 2 d S
S5 S 0.73861(18) -0.2500 0.72916(13) 0.0076(4) Uani 1 2 d S

loop_
_atom_site_aniso_label
_atom_site_aniso_U_11
_atom_site_aniso_U_22
_atom_site_aniso_U_33
_atom_site_aniso_U_23
_atom_site_aniso_U_13
_atom_site_aniso_U_12
La1 0.0087(2) 0.0050(2) 0.0070(3) 0.000 0.00053(17) 0.000
La2 0.0070(2) 0.0051(2) 0.0085(3) 0.000 0.00064(16) 0.000
Yb1 0.0104(2) 0.0090(2) 0.0124(2) 0.000 -0.00172(14) 0.000
Cu1 0.0236(13) 0.0110(11) 0.0085(11) 0.000 0.0028(10) 0.000
Cu2 0.0307(17) 0.0122(13) 0.0102(13) 0.000 0.0055(12) 0.000
S1 0.0064(9) 0.0062(9) 0.0070(10) 0.000 0.0001(7) 0.000
S2 0.0067(9) 0.0063(9) 0.0088(10) 0.000 -0.0004(7) 0.000
S3 0.0104(9) 0.0121(10) 0.0088(10) 0.000 -0.0016(8) 0.000
S4 0.0091(9) 0.0081(10) 0.0082(10) 0.000 -0.0004(7) 0.000
S5 0.0091(9) 0.0065(9) 0.0070(10) 0.000 0.0013(7) 0.000

loop_
_atom_type_symbol
_atom_type_description
_atom_type_scat_dispersion_real
_atom_type_scat_dispersion_imag
_atom_type_scat_source
S S 0.1246 0.1234 'International Tables Vol C Tables 4.2.6.8 and 6.1.1.4'
Cu Cu 0.3201 1.2651 'International Tables Vol C Tables 4.2.6.8 and 6.1.1.4'
La La -0.2871 2.4523 'International Tables Vol C Tables 4.2.6.8 and 6.1.1.4'
Yb Yb -0.3850 5.5486 'International Tables Vol C Tables 4.2.6.8 and 6.1.1.4'

loop_
_geom_angle_atom_site_label_1
_geom_angle_atom_site_label_2
_geom_angle_atom_site_label_3
_geom_angle
_geom_angle_site_symmetry_1
_geom_angle_site_symmetry_3
S2 La1 S2 84.91(6) 1_565 .
S2 La1 S1 141.53(6) 1_565 1_545
S2 La1 S1 82.71(5) . 1_545
S2 La1 S1 82.70(5) 1_565 .
S2 La1 S1 141.53(6) . .
S1 La1 S1 84.76(6) 1_545 .
S2 La1 S4 69.51(5) 1_565 6_657
S2 La1 S4 123.83(6) . 6_657
S1 La1 S4 145.05(6) 1_545 6_657
S1 La1 S4 85.07(5) . 6_657
S2 La1 S4 123.83(6) 1_565 6_647
S2 La1 S4 69.51(5) . 6_647
S1 La1 S4 85.07(5) 1_545 6_647
S1 La1 S4 145.05(6) . 6_647
S4 La1 S4 84.40(6) 6_657 6_647
S2 La1 S5 136.61(3) 1_565 6_657
S2 La1 S5 136.61(3) . 6_657
S1 La1 S5 70.38(5) 1_545 6_657
S1 La1 S5 70.38(5) . 6_657
S4 La1 S5 74.70(5) 6_657 6_657
S4 La1 S5 74.70(5) 6_647 6_657
S2 La1 Cu2 88.44(7) 1_565 6_657
S2 La1 Cu2 88.44(7) . 6_657
S1 La1 Cu2 127.30(5) 1_545 6_657
S1 La1 Cu2 127.30(5) . 6_657
S4 La1 Cu2 43.80(4) 6_657 6_657
S4 La1 Cu2 43.80(4) 6_647 6_657
S5 La1 Cu2 82.15(8) 6_657 6_657
S2 La1 S5 66.47(5) 1_565 .
S2 La1 S5 66.47(5) . .
S1 La1 S5 75.19(5) 1_545 .
S1 La1 S5 75.19(5) . .
S4 La1 S5 133.43(4) 6_657 .
S4 La1 S5 133.43(4) 6_647 .
S5 La1 S5 132.73(3) 6_657 .
Cu2 La1 S5 145.12(8) 6_657 .
S2 La1 Cu1 98.71(6) 1_565 6_657
S2 La1 Cu1 98.71(6) . 6_657
S1 La1 Cu1 119.09(5) 1_545 6_657
S1 La1 Cu1 119.09(5) . 6_657
S4 La1 Cu1 42.21(3) 6_657 6_657
S4 La1 Cu1 42.21(3) 6_647 6_657
S5 La1 Cu1 68.19(6) 6_657 6_657
Cu2 La1 Cu1 13.96(6) 6_657 6_657
S5 La1 Cu1 159.08(6) . 6_657
S2 La1 Cu2 37.86(6) 1_565 2_655
S2 La1 Cu2 86.17(6) . 2_655
S1 La1 Cu2 168.78(5) 1_545 2_655
S1 La1 Cu2 105.03(4) . 2_655
S4 La1 Cu2 43.55(7) 6_657 2_655
S4 La1 Cu2 89.68(6) 6_647 2_655
S5 La1 Cu2 117.73(6) 6_657 2_655
Cu2 La1 Cu2 50.60(9) 6_657 2_655
S5 La1 Cu2 101.66(6) . 2_655
Cu1 La1 Cu2 61.21(7) 6_657 2_655
S2 La1 Cu2 86.17(6) 1_565 2_645
S2 La1 Cu2 37.86(6) . 2_645
S1 La1 Cu2 105.03(4) 1_545 2_645
S1 La1 Cu2 168.78(5) . 2_645
S4 La1 Cu2 89.68(6) 6_657 2_645
S4 La1 Cu2 43.55(7) 6_647 2_645
S5 La1 Cu2 117.73(6) 6_657 2_645
Cu2 La1 Cu2 50.60(9) 6_657 2_645
S5 La1 Cu2 101.66(6) . 2_645
Cu1 La1 Cu2 61.21(7) 6_657 2_645
Cu2 La1 Cu2 64.73(6) 2_655 2_645
S2 La2 S2 86.12(6) 2_644 2_654
S2 La2 S1 80.15(5) 2_644 5_756
S2 La2 S1 138.28(6) 2_654 5_756
S2 La2 S1 138.28(6) 2_644 5_766
S2 La2 S1 80.15(5) 2_654 5_766
S1 La2 S1 84.42(6) 5_756 5_766
S2 La2 S3 124.57(6) 2_644 1_565
S2 La2 S3 70.76(5) 2_654 1_565
S1 La2 S3 147.04(6) 5_756 1_565
S1 La2 S3 87.51(5) 5_766 1_565
S2 La2 S3 70.76(5) 2_644 .
S2 La2 S3 124.57(6) 2_654 .
S1 La2 S3 87.51(5) 5_756 .
S1 La2 S3 147.04(6) 5_766 .
S3 La2 S3 82.11(6) 1_565 .
S2 La2 S3 135.33(3) 2_644 5_756
S2 La2 S3 135.33(4) 2_654 5_756
S1 La2 S3 76.16(5) 5_756 5_756
S1 La2 S3 76.16(5) 5_766 5_756
S3 La2 S3 70.88(6) 1_565 5_756
S3 La2 S3 70.88(6) . 5_756
S2 La2 S5 68.10(5) 2_644 2_654
S2 La2 S5 68.10(5) 2_654 2_654
S1 La2 S5 70.21(5) 5_756 2_654
S1 La2 S5 70.21(5) 5_766 2_654
S3 La2 S5 135.75(4) 1_565 2_654
S3 La2 S5 135.75(4) . 2_654
S3 La2 S5 133.97(6) 5_756 2_654
S2 La2 Cu1 87.60(5) 2_644 1_565
S2 La2 Cu1 38.27(6) 2_654 1_565
S1 La2 Cu1 167.69(5) 5_756 1_565
S1 La2 Cu1 104.22(4) 5_766 1_565
S3 La2 Cu1 43.84(6) 1_565 1_565
S3 La2 Cu1 89.64(5) . 1_565
S3 La2 Cu1 114.12(6) 5_756 1_565
S5 La2 Cu1 104.10(6) 2_654 1_565
S2 La2 Cu1 38.27(6) 2_644 .
S2 La2 Cu1 87.60(5) 2_654 .
S1 La2 Cu1 104.22(4) 5_756 .
S1 La2 Cu1 167.69(5) 5_766 .
S3 La2 Cu1 89.64(5) 1_565 .
S3 La2 Cu1 43.84(6) . .
S3 La2 Cu1 114.12(6) 5_756 .
S5 La2 Cu1 104.10(6) 2_654 .
Cu1 La2 Cu1 65.95(5) 1_565 .
S2 La2 La2 133.06(3) 2_644 1_565
S2 La2 La2 46.94(3) 2_654 1_565
S1 La2 La2 132.21(3) 5_756 1_565
S1 La2 La2 47.79(3) 5_766 1_565
S3 La2 La2 48.94(3) 1_565 1_565
S3 La2 La2 131.06(3) . 1_565
S3 La2 La2 90.0 5_756 1_565
S5 La2 La2 90.0 2_654 1_565
Cu1 La2 La2 57.03(2) 1_565 1_565
Cu1 La2 La2 122.97(2) . 1_565
S2 La2 La2 46.94(3) 2_644 1_545
S2 La2 La2 133.06(3) 2_654 1_545
S1 La2 La2 47.79(3) 5_756 1_545
S1 La2 La2 132.21(3) 5_766 1_545
S3 La2 La2 131.06(3) 1_565 1_545
S3 La2 La2 48.94(3) . 1_545
S3 La2 La2 90.0 5_756 1_545
S5 La2 La2 90.0 2_654 1_545
Cu1 La2 La2 122.97(2) 1_565 1_545
Cu1 La2 La2 57.03(2) . 1_545
La2 La2 La2 179.998(15) 1_565 1_545
S5 Yb1 S5 97.82(8) 1_565 .
S5 Yb1 S4 89.31(6) 1_565 .
S5 Yb1 S4 89.31(6) . .
S5 Yb1 S1 91.33(6) 1_565 .
S5 Yb1 S1 91.33(6) . .
S4 Yb1 S1 179.02(7) . .
S5 Yb1 S3 175.58(5) 1_565 .
S5 Yb1 S3 85.93(5) . .
S4 Yb1 S3 93.08(6) . .
S1 Yb1 S3 86.23(6) . .
S5 Yb1 S3 85.93(5) 1_565 1_565
S5 Yb1 S3 175.58(5) . 1_565
S4 Yb1 S3 93.08(6) . 1_565
S1 Yb1 S3 86.23(6) . 1_565
S3 Yb1 S3 90.23(7) . 1_565
S5 Yb1 Cu1 133.90(6) 1_565 .
S5 Yb1 Cu1 77.04(6) . .
S4 Yb1 Cu1 45.42(5) . .
S1 Yb1 Cu1 134.07(5) . .
S3 Yb1 Cu1 49.17(6) . .
S3 Yb1 Cu1 102.06(6) 1_565 .
S5 Yb1 Cu1 77.04(6) 1_565 1_565
S5 Yb1 Cu1 133.90(6) . 1_565
S4 Yb1 Cu1 45.42(5) . 1_565
S1 Yb1 Cu1 134.07(5) . 1_565
S3 Yb1 Cu1 102.06(6) . 1_565
S3 Yb1 Cu1 49.17(6) 1_565 1_565
Cu1 Yb1 Cu1 75.00(6) . 1_565
S5 Yb1 Cu2 77.64(6) 1_565 1_565
S5 Yb1 Cu2 124.24(6) . 1_565
S4 Yb1 Cu2 35.90(4) . 1_565
S1 Yb1 Cu2 143.62(5) . 1_565
S3 Yb1 Cu2 102.21(6) . 1_565
S3 Yb1 Cu2 58.76(6) 1_565 1_565
Cu1 Yb1 Cu2 68.99(5) . 1_565
Cu1 Yb1 Cu2 9.68(4) 1_565 1_565
S5 Yb1 Cu2 124.24(6) 1_565 .
S5 Yb1 Cu2 77.64(6) . .
S4 Yb1 Cu2 35.90(4) . .
S1 Yb1 Cu2 143.62(4) . .
S3 Yb1 Cu2 58.76(6) . .
S3 Yb1 Cu2 102.21(6) 1_565 .
Cu1 Yb1 Cu2 9.68(4) . .
Cu1 Yb1 Cu2 68.99(5) 1_565 .
Cu2 Yb1 Cu2 62.02(6) 1_565 .
S5 Yb1 Yb1 41.09(4) 1_565 1_565
S5 Yb1 Yb1 138.91(4) . 1_565
S4 Yb1 Yb1 90.0 . 1_565
S1 Yb1 Yb1 90.0 . 1_565
S3 Yb1 Yb1 135.12(4) . 1_565
S3 Yb1 Yb1 44.88(4) 1_565 1_565
Cu1 Yb1 Yb1 127.50(3) . 1_565
Cu1 Yb1 Yb1 52.50(3) 1_565 1_565
Cu2 Yb1 Yb1 58.99(3) 1_565 1_565
Cu2 Yb1 Yb1 121.01(3) . 1_565
S5 Yb1 Yb1 138.91(4) 1_565 1_545
S5 Yb1 Yb1 41.09(4) . 1_545
S4 Yb1 Yb1 90.0 . 1_545
S1 Yb1 Yb1 90.0 . 1_545
S3 Yb1 Yb1 44.88(4) . 1_545
S3 Yb1 Yb1 135.11(4) 1_565 1_545
Cu1 Yb1 Yb1 52.50(3) . 1_545
Cu1 Yb1 Yb1 127.50(3) 1_565 1_545
Cu2 Yb1 Yb1 121.01(3) 1_565 1_545
Cu2 Yb1 Yb1 58.99(3) . 1_545
Yb1 Yb1 Yb1 180.0 1_565 1_545
Cu2 Cu1 S2 80.4(3) . 2_644
Cu2 Cu1 S4 77.02(14) . 1_545
S2 Cu1 S4 116.16(8) 2_644 1_545
Cu2 Cu1 S4 77.02(14) . .
S2 Cu1 S4 116.16(8) 2_644 .
S4 Cu1 S4 115.38(13) 1_545 .
Cu2 Cu1 S3 171.2(3) . .
S2 Cu1 S3 90.78(11) 2_644 .
S4 Cu1 S3 107.23(9) 1_545 .
S4 Cu1 S3 107.23(9) . .
Cu2 Cu1 Yb1 129.68(16) . 1_545
S2 Cu1 Yb1 124.79(8) 2_644 1_545
S4 Cu1 Yb1 53.16(7) 1_545 1_545
S4 Cu1 Yb1 115.44(10) . 1_545
S3 Cu1 Yb1 56.02(6) . 1_545
Cu2 Cu1 Yb1 129.68(17) . .
S2 Cu1 Yb1 124.79(8) 2_644 .
S4 Cu1 Yb1 115.44(10) 1_545 .
S4 Cu1 Yb1 53.16(6) . .
S3 Cu1 Yb1 56.02(6) . .
Yb1 Cu1 Yb1 75.00(6) 1_545 .
Cu2 Cu1 S4 10.7(2) . 5_656
S2 Cu1 S4 69.73(9) 2_644 5_656
S4 Cu1 S4 82.49(9) 1_545 5_656
S4 Cu1 S4 82.49(9) . 5_656
S3 Cu1 S4 160.51(11) . 5_656
Yb1 Cu1 S4 135.62(5) 1_545 5_656
Yb1 Cu1 S4 135.62(5) . 5_656
Cu2 Cu1 La1 66.8(2) . 6_557
S2 Cu1 La1 147.23(13) 2_644 6_557
S4 Cu1 La1 57.70(7) 1_545 6_557
S4 Cu1 La1 57.70(7) . 6_557
S3 Cu1 La1 122.00(10) . 6_557
Yb1 Cu1 La1 79.56(5) 1_545 6_557
Yb1 Cu1 La1 79.56(5) . 6_557
S4 Cu1 La1 77.49(7) 5_656 6_557
Cu2 Cu1 La2 118.3(2) . .
S2 Cu1 La2 52.84(6) 2_644 .
S4 Cu1 La2 154.45(9) 1_545 .
S4 Cu1 La2 88.98(6) . .
S3 Cu1 La2 54.97(6) . .
Yb1 Cu1 La2 110.79(8) 1_545 .
Yb1 Cu1 La2 72.08(5) . .
S4 Cu1 La2 109.69(7) 5_656 .
La1 Cu1 La2 145.39(3) 6_557 .
Cu2 Cu1 La2 118.3(2) . 1_545
S2 Cu1 La2 52.84(6) 2_644 1_545
S4 Cu1 La2 88.98(6) 1_545 1_545
S4 Cu1 La2 154.45(9) . 1_545
S3 Cu1 La2 54.97(6) . 1_545
Yb1 Cu1 La2 72.08(5) 1_545 1_545
Yb1 Cu1 La2 110.79(8) . 1_545
S4 Cu1 La2 109.69(7) 5_656 1_545
La1 Cu1 La2 145.39(3) 6_557 1_545
La2 Cu1 La2 65.95(5) . 1_545
Cu2 Cu1 Cu2 34.18(8) . 5_646
S2 Cu1 Cu2 90.02(10) 2_644 5_646
S4 Cu1 Cu2 44.48(7) 1_545 5_646
S4 Cu1 Cu2 101.90(11) . 5_646
S3 Cu1 Cu2 147.03(5) . 5_646
Yb1 Cu1 Cu2 97.54(5) 1_545 5_646
Yb1 Cu1 Cu2 142.52(8) . 5_646
S4 Cu1 Cu2 38.10(6) 5_656 5_646
La1 Cu1 Cu2 62.97(6) 6_557 5_646
La2 Cu1 Cu2 141.70(9) . 5_646
La2 Cu1 Cu2 101.10(5) 1_545 5_646
Cu2 Cu1 Cu2 34.18(8) . 5_656
S2 Cu1 Cu2 90.02(10) 2_644 5_656
S4 Cu1 Cu2 101.90(11) 1_545 5_656
S4 Cu1 Cu2 44.48(7) . 5_656
S3 Cu1 Cu2 147.03(5) . 5_656
Yb1 Cu1 Cu2 142.52(8) 1_545 5_656
Yb1 Cu1 Cu2 97.54(5) . 5_656
S4 Cu1 Cu2 38.10(6) 5_656 5_656
La1 Cu1 Cu2 62.97(6) 6_557 5_656
La2 Cu1 Cu2 101.10(5) . 5_656
La2 Cu1 Cu2 141.70(9) 1_545 5_656
Cu2 Cu1 Cu2 65.93(10) 5_646 5_656
Cu2 Cu1 S5 118.9(3) . .
S2 Cu1 S5 160.66(13) 2_644 .
S4 Cu1 S5 71.58(8) 1_545 .
S4 Cu1 S5 71.58(8) . .
S3 Cu1 S5 69.88(8) . .
Yb1 Cu1 S5 43.87(4) 1_545 .
Yb1 Cu1 S5 43.87(4) . .
S4 Cu1 S5 129.61(9) 5_656 .
La1 Cu1 S5 52.12(5) 6_557 .
La2 Cu1 S5 112.15(7) . .
La2 Cu1 S5 112.15(7) 1_545 .
Cu2 Cu1 S5 106.12(7) 5_646 .
Cu2 Cu1 S5 106.12(7) 5_656 .
Cu2 Cu1 Cu1 90.000(1) . 1_565
S2 Cu1 Cu1 90.0 2_644 1_565
S4 Cu1 Cu1 147.69(7) 1_545 1_565
S4 Cu1 Cu1 32.31(7) . 1_565
S3 Cu1 Cu1 90.0 . 1_565
Yb1 Cu1 Cu1 127.50(3) 1_545 1_565
Yb1 Cu1 Cu1 52.50(3) . 1_565
S4 Cu1 Cu1 90.0 5_656 1_565
La1 Cu1 Cu1 90.0 6_557 1_565
La2 Cu1 Cu1 57.03(2) . 1_565
La2 Cu1 Cu1 122.97(2) 1_545 1_565
Cu2 Cu1 Cu1 122.96(5) 5_646 1_565
Cu2 Cu1 Cu1 57.04(5) 5_656 1_565
S5 Cu1 Cu1 90.0 . 1_565
Cu2 Cu1 Cu1 90.000(1) . 1_545
S2 Cu1 Cu1 90.0 2_644 1_545
S4 Cu1 Cu1 32.31(7) 1_545 1_545
S4 Cu1 Cu1 147.69(7) . 1_545
S3 Cu1 Cu1 90.0 . 1_545
Yb1 Cu1 Cu1 52.50(3) 1_545 1_545
Yb1 Cu1 Cu1 127.50(3) . 1_545
S4 Cu1 Cu1 90.0 5_656 1_545
La1 Cu1 Cu1 90.0 6_557 1_545
La2 Cu1 Cu1 122.97(2) . 1_545
La2 Cu1 Cu1 57.03(2) 1_545 1_545
Cu2 Cu1 Cu1 57.04(5) 5_646 1_545
Cu2 Cu1 Cu1 122.96(5) 5_656 1_545
S5 Cu1 Cu1 90.0 . 1_545
Cu1 Cu1 Cu1 179.999(1) 1_565 1_545
Cu1 Cu2 S2 78.2(3) . 2_644
Cu1 Cu2 S4 82.19(16) . 1_545
S2 Cu2 S4 117.06(9) 2_644 1_545
Cu1 Cu2 S4 82.19(16) . .
S2 Cu2 S4 117.06(9) 2_644 .
S4 Cu2 S4 118.47(16) 1_545 .
Cu1 Cu2 S4 165.8(3) . 5_656
S2 Cu2 S4 87.63(13) 2_644 5_656
S4 Cu2 S4 104.63(11) 1_545 5_656
S4 Cu2 S4 104.63(11) . 5_656
Cu1 Cu2 Cu2 136.72(13) . 5_646
S2 Cu2 Cu2 108.42(14) 2_644 5_646
S4 Cu2 Cu2 56.24(7) 1_545 5_646
S4 Cu2 Cu2 125.83(18) . 5_646
S4 Cu2 Cu2 48.39(11) 5_656 5_646
Cu1 Cu2 Cu2 136.72(13) . 5_656
S2 Cu2 Cu2 108.42(14) 2_644 5_656
S4 Cu2 Cu2 125.83(18) 1_545 5_656
S4 Cu2 Cu2 56.24(7) . 5_656
S4 Cu2 Cu2 48.39(11) 5_656 5_656
Cu2 Cu2 Cu2 83.21(19) 5_646 5_656
Cu1 Cu2 La1 99.2(3) . 6_557
S2 Cu2 La1 177.43(17) 2_644 6_557
S4 Cu2 La1 62.30(8) 1_545 6_557
S4 Cu2 La1 62.29(8) . 6_557
S4 Cu2 La1 94.94(11) 5_656 6_557
Cu2 Cu2 La1 73.42(10) 5_646 6_557
Cu2 Cu2 La1 73.42(10) 5_656 6_557
Cu1 Cu2 S3 6.6(2) . .
S2 Cu2 S3 71.57(11) 2_644 .
S4 Cu2 S3 85.52(11) 1_545 .
S4 Cu2 S3 85.52(11) . .
S4 Cu2 S3 159.20(12) 5_656 .
Cu2 Cu2 S3 137.97(10) 5_646 .
Cu2 Cu2 S3 137.97(10) 5_656 .
La1 Cu2 S3 105.86(10) 6_557 .
Cu1 Cu2 Cu1 145.82(8) . 5_646
S2 Cu2 Cu1 107.83(11) 2_644 5_646
S4 Cu2 Cu1 64.91(8) 1_545 5_646
S4 Cu2 Cu1 120.73(13) . 5_646
S4 Cu2 Cu1 39.84(7) 5_656 5_646
Cu2 Cu2 Cu1 9.10(6) 5_646 5_646
Cu2 Cu2 Cu1 74.64(14) 5_656 5_646
La1 Cu2 Cu1 74.28(7) 6_557 5_646
S3 Cu2 Cu1 146.92(5) . 5_646
Cu1 Cu2 Cu1 145.82(8) . 5_656
S2 Cu2 Cu1 107.83(11) 2_644 5_656
S4 Cu2 Cu1 120.73(13) 1_545 5_656
S4 Cu2 Cu1 64.91(8) . 5_656
S4 Cu2 Cu1 39.84(7) 5_656 5_656
Cu2 Cu2 Cu1 74.64(14) 5_646 5_656
Cu2 Cu2 Cu1 9.10(6) 5_656 5_656
La1 Cu2 Cu1 74.28(7) 6_557 5_656
S3 Cu2 Cu1 146.92(5) . 5_656
Cu1 Cu2 Cu1 65.93(10) 5_646 5_656
Cu1 Cu2 La1 116.6(2) . 2_644
S2 Cu2 La1 52.47(7) 2_644 2_644
S4 Cu2 La1 87.37(7) 1_545 2_644
S4 Cu2 La1 150.93(12) . 2_644
S4 Cu2 La1 52.43(6) 5_656 2_644
Cu2 Cu2 La1 55.98(9) 5_646 2_644
Cu2 Cu2 La1 98.71(15) 5_656 2_644
La1 Cu2 La1 129.40(9) 6_557 2_644
S3 Cu2 La1 111.25(8) . 2_644
Cu1 Cu2 La1 55.82(5) 5_646 2_644
Cu1 Cu2 La1 91.19(10) 5_656 2_644
Cu1 Cu2 La1 116.6(2) . 2_654
S2 Cu2 La1 52.47(7) 2_644 2_654
S4 Cu2 La1 150.93(12) 1_545 2_654
S4 Cu2 La1 87.37(7) . 2_654
S4 Cu2 La1 52.43(6) 5_656 2_654
Cu2 Cu2 La1 98.71(15) 5_646 2_654
Cu2 Cu2 La1 55.98(9) 5_656 2_654
La1 Cu2 La1 129.40(9) 6_557 2_654
S3 Cu2 La1 111.25(8) . 2_654
Cu1 Cu2 La1 91.19(10) 5_646 2_654
Cu1 Cu2 La1 55.82(5) 5_656 2_654
La1 Cu2 La1 64.73(6) 2_644 2_654
Cu1 Cu2 Yb1 40.64(14) . 1_545
S2 Cu2 Yb1 103.58(12) 2_644 1_545
S4 Cu2 Yb1 42.06(8) 1_545 1_545
S4 Cu2 Yb1 98.22(12) . 1_545
S4 Cu2 Yb1 146.44(5) 5_656 1_545
Cu2 Cu2 Yb1 98.18(8) 5_646 1_545
Cu2 Cu2 Yb1 145.74(14) 5_656 1_545
La1 Cu2 Yb1 74.25(6) 6_557 1_545
S3 Cu2 Yb1 44.95(5) . 1_545
Cu1 Cu2 Yb1 106.96(4) 5_646 1_545
Cu1 Cu2 Yb1 148.47(9) 5_656 1_545
La1 Cu2 Yb1 110.46(4) 2_644 1_545
La1 Cu2 Yb1 154.31(10) 2_654 1_545
Cu1 Cu2 Yb1 40.64(14) . .
S2 Cu2 Yb1 103.58(12) 2_644 .
S4 Cu2 Yb1 98.22(12) 1_545 .
S4 Cu2 Yb1 42.06(8) . .
S4 Cu2 Yb1 146.44(5) 5_656 .
Cu2 Cu2 Yb1 145.74(14) 5_646 .
Cu2 Cu2 Yb1 98.18(8) 5_656 .
La1 Cu2 Yb1 74.25(6) 6_557 .
S3 Cu2 Yb1 44.95(5) . .
Cu1 Cu2 Yb1 148.47(9) 5_646 .
Cu1 Cu2 Yb1 106.96(5) 5_656 .
La1 Cu2 Yb1 154.31(10) 2_644 .
La1 Cu2 Yb1 110.46(4) 2_654 .
Yb1 Cu2 Yb1 62.02(6) 1_545 .
Cu1 Cu2 Cu2 90.000(1) . 1_565
S2 Cu2 Cu2 90.0 2_644 1_565
S4 Cu2 Cu2 149.23(8) 1_545 1_565
S4 Cu2 Cu2 30.77(8) . 1_565
S4 Cu2 Cu2 90.0 5_656 1_565
Cu2 Cu2 Cu2 131.60(9) 5_646 1_565
Cu2 Cu2 Cu2 48.40(10) 5_656 1_565
La1 Cu2 Cu2 90.0 6_557 1_565
S3 Cu2 Cu2 90.0 . 1_565
Cu1 Cu2 Cu2 122.96(5) 5_646 1_565
Cu1 Cu2 Cu2 57.04(5) 5_656 1_565
La1 Cu2 Cu2 122.36(3) 2_644 1_565
La1 Cu2 Cu2 57.64(3) 2_654 1_565
Yb1 Cu2 Cu2 121.01(3) 1_545 1_565
Yb1 Cu2 Cu2 58.99(3) . 1_565
Yb1 S1 La1 99.86(6) . 1_565
Yb1 S1 La1 99.85(6) . .
La1 S1 La1 84.76(6) 1_565 .
Yb1 S1 La2 102.08(6) . 5_756
La1 S1 La2 158.07(8) 1_565 5_756
La1 S1 La2 91.26(3) . 5_756
Yb1 S1 La2 102.08(6) . 5_766
La1 S1 La2 91.26(3) 1_565 5_766
La1 S1 La2 158.07(8) . 5_766
La2 S1 La2 84.42(6) 5_756 5_766
Yb1 S1 Cu1 112.42(7) . 5_756
La1 S1 Cu1 126.80(5) 1_565 5_756
La1 S1 Cu1 126.80(5) . 5_756
La2 S1 Cu1 42.56(3) 5_756 5_756
La2 S1 Cu1 42.56(3) 5_766 5_756
Yb1 S1 Cu2 99.62(7) . 2_655
La1 S1 Cu2 42.52(3) 1_565 2_655
La1 S1 Cu2 42.52(3) . 2_655
La2 S1 Cu2 131.73(4) 5_756 2_655
La2 S1 Cu2 131.73(4) 5_766 2_655
Cu1 S1 Cu2 147.95(7) 5_756 2_655
Yb1 S1 Cu1 25.45(3) . .
La1 S1 Cu1 124.33(6) 1_565 .
La1 S1 Cu1 94.20(4) . .
La2 S1 Cu1 77.42(5) 5_756 .
La2 S1 Cu1 105.74(6) 5_766 .
Cu1 S1 Cu1 97.67(6) 5_756 .
Cu2 S1 Cu1 112.08(5) 2_655 .
Yb1 S1 Cu1 25.45(3) . 1_565
La1 S1 Cu1 94.20(4) 1_565 1_565
La1 S1 Cu1 124.33(6) . 1_565
La2 S1 Cu1 105.74(6) 5_756 1_565
La2 S1 Cu1 77.42(5) 5_766 1_565
Cu1 S1 Cu1 97.67(6) 5_756 1_565
Cu2 S1 Cu1 112.08(5) 2_655 1_565
Cu1 S1 Cu1 42.70(3) . 1_565
Yb1 S1 Cu1 130.10(6) . 6_667
La1 S1 Cu1 33.08(4) 1_565 6_667
La1 S1 Cu1 69.36(5) . 6_667
La2 S1 Cu1 125.92(6) 5_756 6_667
La2 S1 Cu1 95.90(5) 5_766 6_667
Cu1 S1 Cu1 112.21(4) 5_756 6_667
Cu2 S1 Cu1 39.38(5) 2_655 6_667
Cu1 S1 Cu1 150.09(6) . 6_667
Cu1 S1 Cu1 127.20(4) 1_565 6_667
Yb1 S1 Cu1 130.10(6) . 6_657
La1 S1 Cu1 69.36(5) 1_565 6_657
La1 S1 Cu1 33.08(4) . 6_657
La2 S1 Cu1 95.90(5) 5_756 6_657
La2 S1 Cu1 125.92(6) 5_766 6_657
Cu1 S1 Cu1 112.21(4) 5_756 6_657
Cu2 S1 Cu1 39.38(5) 2_655 6_657
Cu1 S1 Cu1 127.20(4) . 6_657
Cu1 S1 Cu1 150.09(6) 1_565 6_657
Cu1 S1 Cu1 42.21(3) 6_667 6_657
Yb1 S1 Cu2 121.70(7) . 6_667
La1 S1 Cu2 27.56(3) 1_565 6_667
La1 S1 Cu2 66.35(5) . 6_667
La2 S1 Cu2 132.82(6) 5_756 6_667
La2 S1 Cu2 101.30(5) 5_766 6_667
Cu1 S1 Cu2 120.80(5) 5_756 6_667
Cu2 S1 Cu2 32.02(6) 2_655 6_667
Cu1 S1 Cu2 141.40(7) . 6_667
Cu1 S1 Cu2 121.29(4) 1_565 6_667
Cu1 S1 Cu2 8.75(4) 6_667 6_667
Cu1 S1 Cu2 43.19(3) 6_657 6_667
Cu1 S2 Cu2 21.38(9) 2_645 2_645
Cu1 S2 La2 88.89(8) 2_645 2_645
Cu2 S2 La2 104.37(9) 2_645 2_645
Cu1 S2 La2 88.89(8) 2_645 2_655
Cu2 S2 La2 104.37(9) 2_645 2_655
La2 S2 La2 86.12(6) 2_645 2_655
Cu1 S2 La1 105.28(8) 2_645 .
Cu2 S2 La1 89.67(9) 2_645 .
La2 S2 La1 165.77(9) 2_645 .
La2 S2 La1 92.73(3) 2_655 .
Cu1 S2 La1 105.28(8) 2_645 1_545
Cu2 S2 La1 89.66(9) 2_645 1_545
La2 S2 La1 92.73(3) 2_645 1_545
La2 S2 La1 165.77(9) 2_655 1_545
La1 S2 La1 84.91(6) . 1_545
Cu1 S2 Cu2 58.22(9) 2_645 6_657
Cu2 S2 Cu2 41.37(10) 2_645 6_657
La2 S2 Cu2 145.74(8) 2_645 6_657
La2 S2 Cu2 101.24(5) 2_655 6_657
La1 S2 Cu2 48.33(5) . 6_657
La1 S2 Cu2 87.68(6) 1_545 6_657
Cu1 S2 Cu2 58.22(9) 2_645 6_647
Cu2 S2 Cu2 41.37(10) 2_645 6_647
La2 S2 Cu2 101.24(5) 2_645 6_647
La2 S2 Cu2 145.74(8) 2_655 6_647
La1 S2 Cu2 87.68(6) . 6_647
La1 S2 Cu2 48.33(5) 1_545 6_647
Cu2 S2 Cu2 55.10(5) 6_657 6_647
Cu1 S2 Cu1 60.36(4) 2_645 2_655
Cu2 S2 Cu1 62.58(4) 2_645 2_655
La2 S2 Cu1 125.72(7) 2_645 2_655
La2 S2 Cu1 52.92(4) 2_655 2_655
La1 S2 Cu1 62.85(4) . 2_655
La1 S2 Cu1 135.81(7) 1_545 2_655
Cu2 S2 Cu1 48.51(6) 6_657 2_655
Cu2 S2 Cu1 98.13(6) 6_647 2_655
Cu1 S2 Cu1 60.36(3) 2_645 2_635
Cu2 S2 Cu1 62.58(4) 2_645 2_635
La2 S2 Cu1 52.92(4) 2_645 2_635
La2 S2 Cu1 125.72(7) 2_655 2_635
La1 S2 Cu1 135.81(7) . 2_635
La1 S2 Cu1 62.85(4) 1_545 2_635
Cu2 S2 Cu1 98.13(6) 6_657 2_635
Cu2 S2 Cu1 48.51(6) 6_647 2_635
Cu1 S2 Cu1 120.71(7) 2_655 2_635
Cu1 S2 Cu2 62.41(4) 2_645 2_655
Cu2 S2 Cu2 60.17(4) 2_645 2_655
La2 S2 Cu2 135.71(8) 2_645 2_655
La2 S2 Cu2 62.04(5) 2_655 2_655
La1 S2 Cu2 53.95(5) . 2_655
La1 S2 Cu2 125.64(8) 1_545 2_655
Cu2 S2 Cu2 39.24(7) 6_657 2_655
Cu2 S2 Cu2 91.60(5) 6_647 2_655
Cu1 S2 Cu2 10.56(4) 2_655 2_655
Cu1 S2 Cu2 121.66(6) 2_635 2_655
Cu1 S2 Cu2 62.41(4) 2_645 2_635
Cu2 S2 Cu2 60.17(4) 2_645 2_635
La2 S2 Cu2 62.04(5) 2_645 2_635
La2 S2 Cu2 135.71(8) 2_655 2_635
La1 S2 Cu2 125.64(8) . 2_635
La1 S2 Cu2 53.95(5) 1_545 2_635
Cu2 S2 Cu2 91.60(5) 6_657 2_635
Cu2 S2 Cu2 39.24(7) 6_647 2_635
Cu1 S2 Cu2 121.66(6) 2_655 2_635
Cu1 S2 Cu2 10.56(4) 2_635 2_635
Cu2 S2 Cu2 120.35(8) 2_655 2_635
Cu1 S3 Yb1 74.81(6) . 1_545
Cu1 S3 Yb1 74.81(6) . .
Yb1 S3 Yb1 90.23(7) 1_545 .
Cu1 S3 La2 81.19(6) . 1_545
Yb1 S3 La2 88.76(3) 1_545 1_545
Yb1 S3 La2 155.37(8) . 1_545
Cu1 S3 La2 81.19(6) . .
Yb1 S3 La2 155.37(8) 1_545 .
Yb1 S3 La2 88.76(3) . .
La2 S3 La2 82.11(6) 1_545 .
Cu1 S3 La2 165.98(11) . 5_756
Yb1 S3 La2 95.47(6) 1_545 5_756
Yb1 S3 La2 95.47(6) . 5_756
La2 S3 La2 109.12(6) 1_545 5_756
La2 S3 La2 109.12(6) . 5_756
Cu1 S3 Cu2 2.18(7) . .
Yb1 S3 Cu2 76.30(6) 1_545 .
Yb1 S3 Cu2 76.30(6) . .
La2 S3 Cu2 79.57(6) 1_545 .
La2 S3 Cu2 79.57(6) . .
La2 S3 Cu2 168.15(9) 5_756 .
Cu1 S3 Cu1 57.22(4) . 1_545
Yb1 S3 Cu1 42.48(4) 1_545 1_545
Yb1 S3 Cu1 116.99(7) . 1_545
La2 S3 Cu1 50.57(3) 1_545 1_545
La2 S3 Cu1 117.99(7) . 1_545
La2 S3 Cu1 121.69(4) 5_756 1_545
Cu2 S3 Cu1 57.25(4) . 1_545
Cu1 S3 Cu1 57.22(4) . 1_565
Yb1 S3 Cu1 116.99(7) 1_545 1_565
Yb1 S3 Cu1 42.48(4) . 1_565
La2 S3 Cu1 117.99(7) 1_545 1_565
La2 S3 Cu1 50.57(3) . 1_565
La2 S3 Cu1 121.69(4) 5_756 1_565
Cu2 S3 Cu1 57.25(4) . 1_565
Cu1 S3 Cu1 114.44(8) 1_545 1_565
Cu1 S3 Cu2 49.54(4) . 1_545
Yb1 S3 Cu2 46.16(4) 1_545 1_545
Yb1 S3 Cu2 112.64(7) . 1_545
La2 S3 Cu2 51.90(4) 1_545 1_545
La2 S3 Cu2 112.45(6) . 1_545
La2 S3 Cu2 129.46(4) 5_756 1_545
Cu2 S3 Cu2 49.50(4) . 1_545
Cu1 S3 Cu2 7.83(3) 1_545 1_545
Cu1 S3 Cu2 106.74(7) 1_565 1_545
Cu1 S3 Cu2 49.54(4) . 1_565
Yb1 S3 Cu2 112.64(7) 1_545 1_565
Yb1 S3 Cu2 46.16(4) . 1_565
La2 S3 Cu2 112.45(6) 1_545 1_565
La2 S3 Cu2 51.90(4) . 1_565
La2 S3 Cu2 129.46(4) 5_756 1_565
Cu2 S3 Cu2 49.50(4) . 1_565
Cu1 S3 Cu2 106.74(7) 1_545 1_565
Cu1 S3 Cu2 7.83(3) 1_565 1_565
Cu2 S3 Cu2 99.00(8) 1_545 1_565
Cu2 S4 Cu2 118.46(16) 1_565 .
Cu2 S4 Cu1 121.17(12) 1_565 .
Cu2 S4 Cu1 20.79(9) . .
Cu2 S4 Cu1 20.79(9) 1_565 1_565
Cu2 S4 Cu1 121.16(12) . 1_565
Cu1 S4 Cu1 115.37(13) . 1_565
Cu2 S4 Cu2 75.37(11) 1_565 5_656
Cu2 S4 Cu2 75.37(11) . 5_656
Cu1 S4 Cu2 95.68(10) . 5_656
Cu1 S4 Cu2 95.68(10) 1_565 5_656
Cu2 S4 Yb1 102.03(11) 1_565 .
Cu2 S4 Yb1 102.03(11) . .
Cu1 S4 Yb1 81.42(9) . .
Cu1 S4 Yb1 81.42(9) 1_565 .
Cu2 S4 Yb1 174.45(11) 5_656 .
Cu2 S4 La1 73.90(7) 1_565 6_567
Cu2 S4 La1 151.30(12) . 6_567
Cu1 S4 La1 164.43(9) . 6_567
Cu1 S4 La1 80.09(5) 1_565 6_567
Cu2 S4 La1 84.02(7) 5_656 6_567
Yb1 S4 La1 100.05(6) . 6_567
Cu2 S4 La1 151.30(12) 1_565 6_557
Cu2 S4 La1 73.90(7) . 6_557
Cu1 S4 La1 80.09(5) . 6_557
Cu1 S4 La1 164.43(9) 1_565 6_557
Cu2 S4 La1 84.02(7) 5_656 6_557
Yb1 S4 La1 100.05(6) . 6_557
La1 S4 La1 84.40(6) 6_567 6_557
Cu2 S4 Cu1 76.99(11) 1_565 5_656
Cu2 S4 Cu1 76.99(11) . 5_656
Cu1 S4 Cu1 97.51(9) . 5_656
Cu1 S4 Cu1 97.51(9) 1_565 5_656
Cu2 S4 Cu1 3.49(7) 5_656 5_656
Yb1 S4 Cu1 177.94(9) . 5_656
La1 S4 Cu1 81.46(6) 6_567 5_656
La1 S4 Cu1 81.46(6) 6_557 5_656
Cu2 S4 Cu2 125.74(9) 1_565 5_646
Cu2 S4 Cu2 30.84(12) . 5_646
Cu1 S4 Cu2 49.02(9) . 5_646
Cu1 S4 Cu2 139.76(10) 1_565 5_646
Cu2 S4 Cu2 57.09(5) 5_656 5_646
Yb1 S4 Cu2 122.73(5) . 5_646
La1 S4 Cu2 120.49(7) 6_567 5_646
La1 S4 Cu2 51.64(4) 6_557 5_646
Cu1 S4 Cu2 57.16(5) 5_656 5_646
Cu2 S4 Cu2 30.84(12) 1_565 5_666
Cu2 S4 Cu2 125.74(9) . 5_666
Cu1 S4 Cu2 139.76(10) . 5_666
Cu1 S4 Cu2 49.02(9) 1_565 5_666
Cu2 S4 Cu2 57.09(4) 5_656 5_666
Yb1 S4 Cu2 122.73(5) . 5_666
La1 S4 Cu2 51.64(4) 6_567 5_666
La1 S4 Cu2 120.49(7) 6_557 5_666
Cu1 S4 Cu2 57.16(4) 5_656 5_666
Cu2 S4 Cu2 114.19(9) 5_646 5_666
Cu2 S4 Cu1 120.47(11) 1_565 5_646
Cu2 S4 Cu1 36.91(10) . 5_646
Cu1 S4 Cu1 56.10(10) . 5_646
Cu1 S4 Cu1 136.68(8) 1_565 5_646
Cu2 S4 Cu1 49.59(3) 5_656 5_646
Yb1 S4 Cu1 130.47(3) . 5_646
La1 S4 Cu1 114.48(6) 6_567 5_646
La1 S4 Cu1 52.61(4) 6_557 5_646
Cu1 S4 Cu1 49.50(3) 5_656 5_646
Cu2 S4 Cu1 7.88(3) 5_646 5_646
Cu2 S4 Cu1 106.63(7) 5_666 5_646
Yb1 S5 Yb1 97.82(8) . 1_545
Yb1 S5 La1 95.44(6) . 6_557
Yb1 S5 La1 95.44(6) 1_545 6_557
Yb1 S5 La2 131.05(4) . 2_655
Yb1 S5 La2 131.05(4) 1_545 2_655
La1 S5 La2 84.03(5) 6_557 2_655
Yb1 S5 La1 93.16(5) . .
Yb1 S5 La1 93.16(5) 1_545 .
La1 S5 La1 166.90(8) 6_557 .
La2 S5 La1 82.86(6) 2_655 .
Yb1 S5 Cu1 59.09(5) . .
Yb1 S5 Cu1 59.09(5) 1_545 .
La1 S5 Cu1 59.69(6) 6_557 .
La2 S5 Cu1 143.73(8) 2_655 .
La1 S5 Cu1 133.41(8) . .
Yb1 S5 Cu2 64.33(5) . .
Yb1 S5 Cu2 64.33(5) 1_545 .
La1 S5 Cu2 49.53(6) 6_557 .
La2 S5 Cu2 133.56(8) 2_655 .
La1 S5 Cu2 143.57(8) . .
Cu1 S5 Cu2 10.16(5) . .
Yb1 S5 Cu1 101.59(4) . 2_655
Yb1 S5 Cu1 139.30(6) 1_545 2_655
La1 S5 Cu1 117.65(6) 6_557 2_655
La2 S5 Cu1 41.20(4) 2_655 2_655
La1 S5 Cu1 50.62(4) . 2_655
Cu1 S5 Cu1 158.304(15) . 2_655
Cu2 S5 Cu1 156.01(3) . 2_655
Yb1 S5 Cu1 139.30(6) . 2_645
Yb1 S5 Cu1 101.59(4) 1_545 2_645
La1 S5 Cu1 117.65(6) 6_557 2_645
La2 S5 Cu1 41.20(4) 2_655 2_645
La1 S5 Cu1 50.62(4) . 2_645
Cu1 S5 Cu1 158.304(15) . 2_645
Cu2 S5 Cu1 156.01(3) . 2_645
Cu1 S5 Cu1 43.39(3) 2_655 2_645
Yb1 S5 Cu2 97.62(5) . 2_655
Yb1 S5 Cu2 133.39(7) 1_545 2_655
La1 S5 Cu2 126.36(6) 6_557 2_655
La2 S5 Cu2 49.38(5) 2_655 2_655
La1 S5 Cu2 42.29(4) . 2_655
Cu1 S5 Cu2 156.59(3) . 2_655
Cu2 S5 Cu2 158.406(15) . 2_655
Cu1 S5 Cu2 8.96(4) 2_655 2_655
Cu1 S5 Cu2 44.28(3) 2_645 2_655
Yb1 S5 Cu2 133.39(7) . 2_645
Yb1 S5 Cu2 97.62(5) 1_545 2_645
La1 S5 Cu2 126.36(6) 6_557 2_645
La2 S5 Cu2 49.38(5) 2_655 2_645
La1 S5 Cu2 42.29(4) . 2_645
Cu1 S5 Cu2 156.59(3) . 2_645
Cu2 S5 Cu2 158.406(16) . 2_645
Cu1 S5 Cu2 44.28(3) 2_655 2_645
Cu1 S5 Cu2 8.96(4) 2_645 2_645
Cu2 S5 Cu2 43.15(3) 2_655 2_645
Yb1 S5 Cu1 101.58(6) . 1_545
Yb1 S5 Cu1 25.64(4) 1_545 1_545
La1 S5 Cu1 69.86(4) 6_557 1_545
La2 S5 Cu1 123.36(4) 2_655 1_545
La1 S5 Cu1 117.96(4) . 1_545
Cu1 S5 Cu1 46.99(3) . 1_545
Cu2 S5 Cu1 47.82(3) . 1_545
Cu1 S5 Cu1 154.70(4) 2_655 1_545
Cu1 S5 Cu1 111.32(3) 2_645 1_545
Cu2 S5 Cu1 153.50(3) 2_655 1_545
Cu2 S5 Cu1 110.92(3) 2_645 1_545

loop_
_geom_bond_atom_site_label_1
_geom_bond_atom_site_label_2
_geom_bond_distance
_geom_bond_site_symmetry_2
La1 S2 2.9380(17) 1_565
La1 S2 2.9380(17) .
La1 S1 2.9421(18) 1_545
La1 S1 2.9421(18) .
La1 S4 2.9522(18) 6_657
La1 S4 2.9522(18) 6_647
La1 S5 3.145(2) 6_657
La1 Cu2 3.204(3) 6_657
La1 S5 3.241(2) .
La1 Cu1 3.440(3) 6_657
La1 Cu2 3.705(3) 2_655
La1 Cu2 3.705(3) 2_645
La2 S2 2.9046(16) 2_644
La2 S2 2.9046(16) 2_654
La2 S1 2.9518(17) 5_756
La2 S1 2.9518(17) 5_766
La2 S3 3.0193(19) 1_565
La2 S3 3.0194(19) .
La2 S3 3.089(2) 5_756
La2 S5 3.149(2) 2_654
La2 Cu1 3.644(2) 1_565
La2 Cu1 3.644(2) .
La2 La2 3.9662(13) 1_565
La2 La2 3.9662(13) 1_545
Yb1 S5 2.6311(16) 1_565
Yb1 S5 2.6311(16) .
Yb1 S4 2.637(2) .
Yb1 S1 2.653(2) .
Yb1 S3 2.7989(17) .
Yb1 S3 2.7989(17) 1_565
Yb1 Cu1 3.257(2) .
Yb1 Cu1 3.258(2) 1_565
Yb1 Cu2 3.849(3) 1_565
Yb1 Cu2 3.849(3) .
Yb1 Yb1 3.9662(13) 1_565
Yb1 Yb1 3.9662(13) 1_545
Cu1 Cu2 0.841(3) .
Cu1 S2 2.257(3) 2_644
Cu1 S4 2.3464(18) 1_545
Cu1 S4 2.3465(18) .
Cu1 S3 2.554(4) .
Cu1 Yb1 3.257(2) 1_545
Cu1 S4 3.388(4) 5_656
Cu1 La1 3.440(2) 6_557
Cu1 La2 3.644(2) 1_545
Cu1 Cu2 3.645(5) 5_646
Cu1 Cu2 3.645(5) 5_656
Cu1 S5 3.700(3) .
Cu1 Cu1 3.9662(13) 1_565
Cu1 Cu1 3.9662(13) 1_545
Cu2 S2 2.274(3) 2_644
Cu2 S4 2.3079(19) 1_545
Cu2 S4 2.3080(19) .
Cu2 S4 2.566(4) 5_656
Cu2 Cu2 2.987(6) 5_646
Cu2 Cu2 2.987(6) 5_656
Cu2 La1 3.204(3) 6_557
Cu2 S3 3.387(4) .
Cu2 Cu1 3.645(5) 5_646
Cu2 Cu1 3.645(5) 5_656
Cu2 La1 3.705(3) 2_644
Cu2 La1 3.705(3) 2_654
Cu2 Yb1 3.849(3) 1_545
Cu2 Cu2 3.9662(13) 1_565
S1 La1 2.9421(18) 1_565
S1 La2 2.9518(17) 5_756
S1 La2 2.9517(17) 5_766
S1 Cu1 5.223(3) 5_756
S1 Cu2 5.294(4) 2_655
S1 Cu1 5.447(3) 1_565
S1 Cu1 5.508(3) 6_667
S1 Cu1 5.508(3) 6_657
S1 Cu2 5.508(4) 6_667
S2 Cu1 2.257(3) 2_645
S2 Cu2 2.274(3) 2_645
S2 La2 2.9046(16) 2_645
S2 La2 2.9046(16) 2_655
S2 La1 2.9380(17) 1_545
S2 Cu2 4.288(4) 6_657
S2 Cu2 4.288(3) 6_647
S2 Cu1 4.5635(19) 2_655
S2 Cu1 4.5635(19) 2_635
S2 Cu2 4.572(2) 2_655
S2 Cu2 4.572(2) 2_635
S3 Yb1 2.7989(17) 1_545
S3 La2 3.0194(19) 1_545
S3 La2 3.089(2) 5_756
S3 Cu1 4.717(2) 1_545
S3 Cu1 4.717(2) 1_565
S3 Cu2 5.216(3) 1_545
S3 Cu2 5.216(3) 1_565
S4 Cu2 2.3079(19) 1_565
S4 Cu1 2.3465(18) 1_565
S4 Cu2 2.566(4) 5_656
S4 La1 2.9521(18) 6_567
S4 La1 2.9521(18) 6_557
S4 Cu1 3.388(4) 5_656
S4 Cu2 4.724(3) 5_646
S4 Cu2 4.724(3) 5_666
S4 Cu1 5.216(3) 5_646
S5 Yb1 2.6312(16) 1_545
S5 La1 3.145(2) 6_557
S5 La2 3.149(2) 2_655
S5 Cu1 5.365(3) 2_655
S5 Cu1 5.365(3) 2_645
S5 Cu2 5.392(3) 2_655
S5 Cu2 5.392(3) 2_645
S5 Cu1 5.424(3) 1_545
